data_4340533
loop_
_publ_author_name
'Biju, Silvanose'
'Freire, Ricardo O.'
'Eom, Yu Kyung'
'Scopelliti, Rosario'
'B\"unzli, Jean-Claude G'
'Kim, Hwan Kyu'

_publ_section_title
;
 A Eu(III) Tetrakis(\b-diketonate) Dimeric Complex: Photophysical
 Properties, Structural Elucidation by Sparkle/AM1 Calculations, and
 Doping into PMMA Films and Nanowires.
;
_journal_issue 16
_journal_name_full 'Inorganic chemistry'
_journal_page_first 8407
_journal_page_last 8417
_journal_paper_doi 10.1021/ic500966z
_journal_volume 53
_journal_year 2014
_chemical_formula_moiety 'C40 H24 Eu F12 O8, C16 H36 N'
_chemical_formula_sum 'C56 H60 Eu F12 N O8'
_chemical_formula_weight 1255.01
_space_group_IT_number 14
_symmetry_cell_setting monoclinic
_symmetry_space_group_name_Hall '-P 2ybc'
_symmetry_space_group_name_H-M 'P 1 21/c 1'
_atom_sites_solution_hydrogens geom
_atom_sites_solution_primary direct
_atom_sites_solution_secondary difmap
_audit_creation_method SHELXL-97
_audit_update_record
;
2013-06-05 # Formatted by publCIF
;
_cell_angle_alpha 90.00
_cell_angle_beta 117.368(7)
_cell_angle_gamma 90.00
_cell_formula_units_Z 8
_cell_length_a 22.3666(11)
_cell_length_b 26.1251(12)
_cell_length_c 22.8683(12)
_cell_measurement_reflns_used 6661
_cell_measurement_temperature 293(2)
_cell_measurement_theta_max 69.7250
_cell_measurement_theta_min 3.8180
_cell_volume 11867.0(13)
_computing_cell_refinement
; 
CrysAlisPro, Agilent Technologies, 
Version 1.171.36.24 (release 03-12-2012 CrysAlis171 .NET) 
(compiled Dec  3 2012,18:21:49) 
;
_computing_data_collection
; 
CrysAlisPro, Agilent Technologies, 
Version 1.171.36.24 (release 03-12-2012 CrysAlis171 .NET) 
(compiled Dec  3 2012,18:21:49) 
;
_computing_data_reduction
; 
CrysAlisPro, Agilent Technologies, 
Version 1.171.36.24 (release 03-12-2012 CrysAlis171 .NET) 
(compiled Dec  3 2012,18:21:49) 
;
_computing_molecular_graphics 'Bruker SHELXTL'
_computing_publication_material 'Bruker SHELXTL'
_computing_structure_refinement 'SHELXL-97 (Sheldrick, 1997)'
_computing_structure_solution 'SHELXS-97 (Sheldrick, 1990)'
_diffrn_ambient_temperature 293(2)
_diffrn_detector_area_resol_mean 10.2665
_diffrn_measured_fraction_theta_full 0.999
_diffrn_measured_fraction_theta_max 0.970
_diffrn_measurement_device_type 'SuperNova, Dual, Cu at zero, Atlas'
_diffrn_measurement_method '\w scans'
_diffrn_radiation_monochromator mirror
_diffrn_radiation_source 'SuperNova (Cu) X-ray Source'
_diffrn_radiation_type 'Cu K\a'
_diffrn_radiation_wavelength 1.54178
_diffrn_reflns_av_R_equivalents 0.0000
_diffrn_reflns_av_sigmaI/netI 0.0967
_diffrn_reflns_limit_h_max 24
_diffrn_reflns_limit_h_min -27
_diffrn_reflns_limit_k_max 31
_diffrn_reflns_limit_k_min -31
_diffrn_reflns_limit_l_max 28
_diffrn_reflns_limit_l_min -16
_diffrn_reflns_number 23214
_diffrn_reflns_theta_full 67.00
_diffrn_reflns_theta_max 73.54
_diffrn_reflns_theta_min 3.87
_exptl_absorpt_coefficient_mu 8.336
_exptl_absorpt_correction_T_max 1.00000
_exptl_absorpt_correction_T_min 0.16325
_exptl_absorpt_correction_type multi-scan
_exptl_absorpt_process_details
; 
CrysAlisPro, Agilent Technologies, 
Version 1.171.36.24 (release 03-12-2012 CrysAlis171 .NET) 
(compiled Dec  3 2012,18:21:49) 
Empirical absorption correction using spherical harmonics, 
 implemented in SCALE3 ABSPACK scaling algorithm. 
;
_exptl_crystal_colour colourless
_exptl_crystal_density_diffrn 1.405
_exptl_crystal_density_method 'not measured'
_exptl_crystal_description prismatic
_exptl_crystal_F_000 5104
_exptl_crystal_size_max 0.44
_exptl_crystal_size_mid 0.19
_exptl_crystal_size_min 0.17
_refine_diff_density_max 1.512
_refine_diff_density_min -1.129
_refine_diff_density_rms 0.098
_refine_ls_extinction_method none
_refine_ls_goodness_of_fit_ref 1.014
_refine_ls_hydrogen_treatment constr
_refine_ls_matrix_type full
_refine_ls_number_parameters 1406
_refine_ls_number_reflns 23214
_refine_ls_number_restraints 216
_refine_ls_restrained_S_all 1.018
_refine_ls_R_factor_all 0.1646
_refine_ls_R_factor_gt 0.0986
_refine_ls_shift/su_max 0.000
_refine_ls_shift/su_mean 0.000
_refine_ls_structure_factor_coef Fsqd
_refine_ls_weighting_details 'calc w=1/[\s^2^(Fo^2^)+(0.1685P)^2^+0.0000P] where P=(Fo^2^+2Fc^2^)/3'
_refine_ls_weighting_scheme calc
_refine_ls_wR_factor_gt 0.2678
_refine_ls_wR_factor_ref 0.3498
_reflns_number_gt 10254
_reflns_number_total 23214
_reflns_threshold_expression >2sigma(I)
_cod_data_source_file ic500966z_si_002.cif
_cod_data_source_block sb3
_cod_depositor_comments 'Adding full bibliography for 4340533.cif.'
_cod_original_cell_volume 11867.0(10)
_cod_original_sg_symbol_H-M 'P 21/c'
_cod_database_code 4340533

loop_
_symmetry_equiv_pos_as_xyz
'x, y, z'
'-x, y+1/2, -z+1/2'
'-x, -y, -z'
'x, -y-1/2, z-1/2'

loop_
_atom_site_label
_atom_site_type_symbol
_atom_site_fract_x
_atom_site_fract_y
_atom_site_fract_z
_atom_site_U_iso_or_equiv
_atom_site_adp_type
_atom_site_occupancy
_atom_site_symmetry_multiplicity
_atom_site_calc_flag
_atom_site_refinement_flags
Eu1 Eu 0.79629(3) 0.13676(3) 0.24902(3) 0.0952(2) Uani 1 1 d .
F1 F 0.7584(9) 0.0057(5) 0.4265(5) 0.245(7) Uani 1 1 d .
F2 F 0.8312(8) 0.0639(8) 0.4574(5) 0.269(9) Uani 1 1 d .
F3 F 0.7319(11) 0.0772(8) 0.4313(7) 0.297(10) Uani 1 1 d .
F4 F 1.0089(11) 0.0850(6) 0.4927(6) 0.333(12) Uani 1 1 d .
F5 F 0.9456(7) 0.1432(7) 0.4776(6) 0.252(8) Uani 1 1 d .
F6 F 1.0234(7) 0.1516(6) 0.4567(5) 0.220(6) Uani 1 1 d .
F7 F 0.6154(6) 0.2972(5) 0.1087(5) 0.239(7) Uani 1 1 d .
F8 F 0.6645(6) 0.2596(7) 0.0684(5) 0.275(9) Uani 1 1 d .
F9 F 0.5899(5) 0.2246(5) 0.0815(5) 0.202(5) Uani 1 1 d .
F10 F 0.7498(12) 0.1390(8) -0.0167(6) 0.313(11) Uani 1 1 d .
F11 F 0.6846(8) 0.1119(10) 0.0099(7) 0.301(10) Uani 1 1 d .
F12 F 0.7657(11) 0.0720(8) 0.0262(7) 0.292(11) Uani 1 1 d .
O1 O 0.7097(4) 0.0745(3) 0.2096(4) 0.113(2) Uani 1 1 d .
O2 O 0.7750(5) 0.1056(3) 0.3380(4) 0.122(2) Uani 1 1 d .
O3 O 0.8511(4) 0.0574(3) 0.2592(3) 0.104(2) Uani 1 1 d .
O4 O 0.9043(4) 0.1378(3) 0.3442(4) 0.119(2) Uani 1 1 d .
O5 O 0.7936(4) 0.2124(3) 0.3048(4) 0.120(2) Uani 1 1 d .
O6 O 0.7004(4) 0.1867(3) 0.1783(4) 0.116(2) Uani 1 1 d .
O7 O 0.8520(4) 0.1975(3) 0.2140(4) 0.116(2) Uani 1 1 d .
O8 O 0.7813(4) 0.1139(4) 0.1415(4) 0.121(2) Uani 1 1 d .
C1 C 0.7072(6) 0.0307(4) 0.2321(7) 0.113(3) Uani 1 1 d .
C2 C 0.6842(6) -0.0126(5) 0.1838(6) 0.108(3) Uani 1 1 d .
C3 C 0.6841(6) -0.0041(6) 0.1237(6) 0.127(4) Uani 1 1 d .
H3 H 0.6955 0.0279 0.1139 0.153 Uiso 1 1 calc R
C4 C 0.6667(8) -0.0437(8) 0.0788(7) 0.151(5) Uani 1 1 d .
H4 H 0.6679 -0.0385 0.0391 0.181 Uiso 1 1 calc R
C5 C 0.6478(9) -0.0906(8) 0.0920(8) 0.149(5) Uani 1 1 d .
H5 H 0.6342 -0.1165 0.0606 0.179 Uiso 1 1 calc R
C6 C 0.6491(7) -0.0987(6) 0.1497(9) 0.142(5) Uani 1 1 d .
H6 H 0.6377 -0.1308 0.1592 0.170 Uiso 1 1 calc R
C7 C 0.6672(7) -0.0598(5) 0.1967(7) 0.124(4) Uani 1 1 d .
H7 H 0.6676 -0.0662 0.2369 0.149 Uiso 1 1 calc R
C8 C 0.7274(7) 0.0239(6) 0.2982(6) 0.123(4) Uani 1 1 d .
H8 H 0.7199 -0.0078 0.3123 0.147 Uiso 1 1 calc R
C9 C 0.7580(7) 0.0617(6) 0.3448(6) 0.116(4) Uani 1 1 d .
C10 C 0.7723(14) 0.0507(8) 0.4154(9) 0.165(7) Uani 1 1 d .
C11 C 0.8896(6) 0.0301(4) 0.3068(6) 0.103(3) Uani 1 1 d .
C12 C 0.8913(6) -0.0260(5) 0.2925(6) 0.110(3) Uani 1 1 d .
C13 C 0.8573(6) -0.0429(5) 0.2287(7) 0.122(4) Uani 1 1 d .
H13 H 0.8333 -0.0197 0.1951 0.146 Uiso 1 1 calc R
C14 C 0.8585(8) -0.0938(6) 0.2142(9) 0.151(5) Uani 1 1 d .
H14 H 0.8354 -0.1046 0.1707 0.182 Uiso 1 1 calc R
C15 C 0.8918(11) -0.1279(6) 0.2610(13) 0.174(8) Uani 1 1 d .
H15 H 0.8919 -0.1623 0.2503 0.208 Uiso 1 1 calc R
C16 C 0.9257(10) -0.1123(7) 0.3245(12) 0.184(8) Uani 1 1 d .
H16 H 0.9493 -0.1367 0.3565 0.221 Uiso 1 1 calc R
C17 C 0.9272(8) -0.0613(6) 0.3446(8) 0.148(5) Uani 1 1 d .
H17 H 0.9499 -0.0514 0.3885 0.177 Uiso 1 1 calc R
C18 C 0.9294(6) 0.0499(5) 0.3701(6) 0.120(4) Uani 1 1 d .
H18 H 0.9545 0.0276 0.4044 0.144 Uiso 1 1 calc R
C19 C 0.9320(7) 0.1021(6) 0.3826(6) 0.121(4) Uani 1 1 d .
C20 C 0.9781(12) 0.1219(9) 0.4521(7) 0.160(6) Uani 1 1 d .
C21 C 0.7770(6) 0.2575(5) 0.2871(6) 0.107(3) Uani 1 1 d .
C22 C 0.8133(7) 0.2986(5) 0.3365(6) 0.123(4) Uani 1 1 d .
C23 C 0.8628(12) 0.2822(8) 0.3922(9) 0.243(13) Uani 1 1 d .
H23 H 0.8738 0.2477 0.3988 0.292 Uiso 1 1 calc R
C24 C 0.8991(15) 0.3191(10) 0.4423(11) 0.33(2) Uani 1 1 d .
H24 H 0.9342 0.3084 0.4820 0.391 Uiso 1 1 calc R
C25 C 0.8826(12) 0.3704(9) 0.4326(11) 0.216(10) Uani 1 1 d .
H25 H 0.9070 0.3940 0.4654 0.259 Uiso 1 1 calc R
C26 C 0.8331(10) 0.3857(7) 0.3776(9) 0.172(7) Uani 1 1 d .
H26 H 0.8222 0.4203 0.3704 0.206 Uiso 1 1 calc R
C27 C 0.7954(8) 0.3485(6) 0.3283(8) 0.145(5) Uani 1 1 d .
H27 H 0.7581 0.3588 0.2901 0.174 Uiso 1 1 calc R
C28 C 0.7270(6) 0.2706(5) 0.2216(6) 0.114(3) Uani 1 1 d .
H28 H 0.7171 0.3049 0.2104 0.136 Uiso 1 1 calc R
C29 C 0.6931(6) 0.2332(5) 0.1746(5) 0.103(3) Uani 1 1 d .
C30 C 0.6428(7) 0.2532(6) 0.1079(7) 0.127(4) Uani 1 1 d .
C31 C 0.8418(6) 0.2164(6) 0.1593(8) 0.133(5) Uani 1 1 d .
C32 C 0.8699(7) 0.2693(6) 0.1609(8) 0.129(5) Uani 1 1 d .
C33 C 0.8964(8) 0.2951(7) 0.2210(10) 0.155(6) Uani 1 1 d .
H33 H 0.8962 0.2796 0.2575 0.186 Uiso 1 1 calc R
C34 C 0.9236(10) 0.3451(7) 0.2264(14) 0.189(8) Uani 1 1 d .
H34 H 0.9414 0.3633 0.2657 0.227 Uiso 1 1 calc R
C35 C 0.9219(16) 0.3645(14) 0.1710(17) 0.240(16) Uani 1 1 d .
H35 H 0.9418 0.3964 0.1749 0.287 Uiso 1 1 calc R
C36 C 0.8945(14) 0.3427(11) 0.1096(16) 0.227(15) Uani 1 1 d .
H36 H 0.8932 0.3593 0.0731 0.272 Uiso 1 1 calc R
C37 C 0.8679(9) 0.2921(8) 0.1063(10) 0.182(8) Uani 1 1 d .
H37 H 0.8490 0.2746 0.0664 0.219 Uiso 1 1 calc R
C38 C 0.8080(8) 0.1886(7) 0.0999(6) 0.136(5) Uani 1 1 d .
H38 H 0.8046 0.2034 0.0615 0.163 Uiso 1 1 calc R
C39 C 0.7794(8) 0.1398(7) 0.0951(7) 0.138(5) Uani 1 1 d .
C40 C 0.7452(13) 0.1126(12) 0.0302(8) 0.185(10) Uani 1 1 d .
Eu2 Eu 0.29989(3) 0.13325(3) 0.25840(3) 0.0929(2) Uani 1 1 d .
F13 F 0.2527(6) 0.2991(4) 0.3956(4) 0.184(4) Uani 1 1 d .
F14 F 0.3449(5) 0.2638(5) 0.4342(4) 0.209(5) Uani 1 1 d .
F15 F 0.2633(6) 0.2239(4) 0.4307(5) 0.187(4) Uani 1 1 d .
F16 F 0.5196(7) 0.1284(5) 0.5180(5) 0.267(8) Uani 1 1 d .
F17 F 0.4301(10) 0.0960(8) 0.4954(7) 0.289(10) Uani 1 1 d .
F18 F 0.4887(10) 0.0609(6) 0.4633(7) 0.298(10) Uani 1 1 d .
F19 F 0.0850(6) 0.0025(5) 0.0877(6) 0.239(6) Uani 1 1 d .
F20 F 0.1394(6) 0.0451(8) 0.0567(5) 0.309(11) Uani 1 1 d .
F21 F 0.0670(6) 0.0781(5) 0.0761(5) 0.198(5) Uani 1 1 d .
F22 F 0.2489(6) 0.0806(5) 0.0057(4) 0.183(4) Uani 1 1 d .
F23 F 0.2319(8) 0.1495(6) 0.0343(4) 0.239(7) Uani 1 1 d .
F24 F 0.3258(6) 0.1342(5) 0.0406(5) 0.209(5) Uani 1 1 d .
O9 O 0.2446(4) 0.2088(3) 0.2022(3) 0.113(2) Uani 1 1 d .
O10 O 0.2739(4) 0.1857(3) 0.3301(4) 0.112(2) Uani 1 1 d .
O11 O 0.3873(4) 0.1945(3) 0.2903(3) 0.114(2) Uani 1 1 d .
O12 O 0.3891(4) 0.1104(3) 0.3625(3) 0.119(2) Uani 1 1 d .
O13 O 0.2529(4) 0.0729(3) 0.3012(4) 0.113(2) Uani 1 1 d .
O14 O 0.1934(4) 0.1013(3) 0.1725(3) 0.113(2) Uani 1 1 d .
O15 O 0.3420(4) 0.0527(3) 0.2454(3) 0.106(2) Uani 1 1 d .
O16 O 0.3152(5) 0.1338(3) 0.1617(4) 0.120(3) Uani 1 1 d .
C41 C 0.2471(6) 0.2542(5) 0.2198(5) 0.107(3) Uani 1 1 d .
C42 C 0.2368(6) 0.2933(5) 0.1681(6) 0.115(3) Uani 1 1 d .
C43 C 0.2408(8) 0.2781(7) 0.1125(7) 0.151(5) Uani 1 1 d .
H43 H 0.2486 0.2438 0.1075 0.181 Uiso 1 1 calc R
C44 C 0.2334(12) 0.3132(8) 0.0627(9) 0.196(9) Uani 1 1 d .
H44 H 0.2355 0.3022 0.0250 0.235 Uiso 1 1 calc R
C45 C 0.2232(15) 0.3636(10) 0.0710(11) 0.227(12) Uani 1 1 d .
H45 H 0.2194 0.3876 0.0395 0.272 Uiso 1 1 calc R
C46 C 0.2186(11) 0.3784(8) 0.1251(10) 0.184(8) Uani 1 1 d .
H46 H 0.2100 0.4126 0.1297 0.220 Uiso 1 1 calc R
C47 C 0.2263(9) 0.3435(7) 0.1748(8) 0.160(6) Uani 1 1 d .
H47 H 0.2243 0.3550 0.2123 0.192 Uiso 1 1 calc R
C48 C 0.2568(6) 0.2692(5) 0.2820(5) 0.108(3) Uani 1 1 d .
H48 H 0.2544 0.3038 0.2904 0.130 Uiso 1 1 calc R
C49 C 0.2699(5) 0.2338(5) 0.3315(5) 0.104(3) Uani 1 1 d .
C50 C 0.2815(8) 0.2540(6) 0.3971(8) 0.130(4) Uani 1 1 d .
C51 C 0.4314(6) 0.2115(5) 0.3458(6) 0.111(3) Uani 1 1 d .
C52 C 0.4546(6) 0.2653(5) 0.3428(7) 0.116(4) Uani 1 1 d .
C53 C 0.4281(9) 0.2916(7) 0.2833(9) 0.148(5) Uani 1 1 d .
H53 H 0.3952 0.2759 0.2458 0.178 Uiso 1 1 calc R
C54 C 0.4491(12) 0.3401(8) 0.2784(13) 0.175(7) Uani 1 1 d .
H54 H 0.4316 0.3564 0.2377 0.210 Uiso 1 1 calc R
C55 C 0.4943(13) 0.3635(10) 0.3318(15) 0.199(10) Uani 1 1 d .
H55 H 0.5075 0.3965 0.3278 0.239 Uiso 1 1 calc R
C56 C 0.5213(10) 0.3421(9) 0.3903(13) 0.186(9) Uani 1 1 d .
H56 H 0.5526 0.3601 0.4265 0.223 Uiso 1 1 calc R
C57 C 0.5025(8) 0.2902(7) 0.3991(9) 0.171(7) Uani 1 1 d .
H57 H 0.5215 0.2745 0.4401 0.205 Uiso 1 1 calc R
C58 C 0.4603(6) 0.1834(6) 0.4039(6) 0.121(4) Uani 1 1 d .
H58 H 0.4955 0.1972 0.4413 0.145 Uiso 1 1 calc R
C59 C 0.4367(7) 0.1348(6) 0.4061(6) 0.126(4) Uani 1 1 d .
C60 C 0.4740(14) 0.1065(10) 0.4688(9) 0.186(9) Uani 1 1 d .
C61 C 0.2270(6) 0.0298(5) 0.2797(6) 0.111(3) Uani 1 1 d .
C62 C 0.2493(7) -0.0140(5) 0.3296(7) 0.120(4) Uani 1 1 d .
C63 C 0.3015(8) -0.0040(6) 0.3907(7) 0.158(6) Uani 1 1 d .
H63 H 0.3206 0.0285 0.4008 0.190 Uiso 1 1 calc R
C64 C 0.3258(11) -0.0435(8) 0.4381(9) 0.189(8) Uani 1 1 d .
H64 H 0.3613 -0.0372 0.4796 0.227 Uiso 1 1 calc R
C65 C 0.2972(12) -0.0910(8) 0.4230(11) 0.175(7) Uani 1 1 d .
H65 H 0.3123 -0.1165 0.4549 0.210 Uiso 1 1 calc R
C66 C 0.2473(10) -0.1012(7) 0.3625(10) 0.151(5) Uani 1 1 d .
H66 H 0.2295 -0.1340 0.3518 0.181 Uiso 1 1 calc R
C67 C 0.2229(8) -0.0622(6) 0.3161(9) 0.143(5) Uani 1 1 d .
H67 H 0.1875 -0.0692 0.2748 0.172 Uiso 1 1 calc R
C68 C 0.1820(6) 0.0206(6) 0.2144(7) 0.121(4) Uani 1 1 d .
H68 H 0.1607 -0.0111 0.2025 0.145 Uiso 1 1 calc R
C69 C 0.1682(5) 0.0575(6) 0.1666(6) 0.115(4) Uani 1 1 d .
C70 C 0.1160(9) 0.0470(7) 0.0956(8) 0.148(6) Uani 1 1 d .
C71 C 0.3340(5) 0.0257(5) 0.1965(6) 0.106(3) Uani 1 1 d .
C72 C 0.3506(5) -0.0308(5) 0.2114(6) 0.101(3) Uani 1 1 d .
C73 C 0.3734(6) -0.0467(6) 0.2744(7) 0.119(4) Uani 1 1 d .
H73 H 0.3782 -0.0233 0.3070 0.143 Uiso 1 1 calc R
C74 C 0.3898(7) -0.0981(6) 0.2907(8) 0.134(4) Uani 1 1 d .
H74 H 0.4044 -0.1096 0.3336 0.161 Uiso 1 1 calc R
C75 C 0.3837(9) -0.1315(6) 0.2409(11) 0.153(6) Uani 1 1 d .
H75 H 0.3952 -0.1657 0.2511 0.183 Uiso 1 1 calc R
C76 C 0.3620(10) -0.1160(7) 0.1797(10) 0.160(6) Uani 1 1 d .
H76 H 0.3583 -0.1392 0.1473 0.192 Uiso 1 1 calc R
C77 C 0.3448(7) -0.0653(5) 0.1637(7) 0.124(4) Uani 1 1 d .
H77 H 0.3292 -0.0544 0.1204 0.149 Uiso 1 1 calc R
C78 C 0.3114(6) 0.0450(6) 0.1340(6) 0.116(4) Uani 1 1 d .
H78 H 0.3013 0.0226 0.0991 0.140 Uiso 1 1 calc R
C79 C 0.3033(5) 0.0973(6) 0.1221(6) 0.107(3) Uani 1 1 d .
C80 C 0.2784(8) 0.1163(7) 0.0520(7) 0.132(5) Uani 1 1 d .
N1 N 0.5328(7) 0.1381(7) 0.2262(8) 0.170(4) Uani 1 1 d U
C81 C 0.5485(7) 0.1098(7) 0.1787(8) 0.161(5) Uani 1 1 d DU
H81A H 0.5829 0.0845 0.2027 0.193 Uiso 1 1 calc R
H81B H 0.5674 0.1336 0.1591 0.193 Uiso 1 1 calc R
C82 C 0.4891(9) 0.0827(8) 0.1236(9) 0.195(6) Uani 1 1 d DU
H82A H 0.4661 0.0624 0.1425 0.234 Uiso 1 1 calc R
H82B H 0.4577 0.1082 0.0950 0.234 Uiso 1 1 calc R
C83 C 0.5102(11) 0.0483(8) 0.0830(10) 0.203(7) Uani 1 1 d DU
H83A H 0.4722 0.0279 0.0529 0.244 Uiso 1 1 calc R
H83B H 0.5455 0.0252 0.1116 0.244 Uiso 1 1 calc R
C84 C 0.5357(12) 0.0814(9) 0.0441(10) 0.224(10) Uani 1 1 d DU
H84A H 0.5091 0.1120 0.0298 0.336 Uiso 1 1 calc R
H84B H 0.5321 0.0627 0.0065 0.336 Uiso 1 1 calc R
H84C H 0.5819 0.0903 0.0717 0.336 Uiso 1 1 calc R
C85 C 0.5118(8) 0.1014(7) 0.2642(9) 0.166(5) Uani 1 1 d DU
H85A H 0.5074 0.1209 0.2982 0.199 Uiso 1 1 calc R
H85B H 0.4673 0.0888 0.2344 0.199 Uiso 1 1 calc R
C86 C 0.5549(9) 0.0563(8) 0.2965(11) 0.200(6) Uani 1 1 d DU
H86A H 0.5599 0.0367 0.2629 0.240 Uiso 1 1 calc R
H86B H 0.5993 0.0686 0.3272 0.240 Uiso 1 1 calc R
C87 C 0.5317(11) 0.0214(9) 0.3320(12) 0.237(8) Uani 1 1 d DU
H87A H 0.4856 0.0116 0.3027 0.285 Uiso 1 1 calc R
H87B H 0.5314 0.0398 0.3687 0.285 Uiso 1 1 calc R
C88 C 0.5727(12) -0.0268(9) 0.3583(13) 0.255(11) Uani 1 1 d DU
H88A H 0.5849 -0.0402 0.3261 0.383 Uiso 1 1 calc R
H88B H 0.5465 -0.0518 0.3674 0.383 Uiso 1 1 calc R
H88C H 0.6127 -0.0191 0.3981 0.383 Uiso 1 1 calc R
C89 C 0.6002(7) 0.1591(8) 0.2761(8) 0.160(5) Uani 1 1 d DU
H89A H 0.6169 0.1817 0.2532 0.192 Uiso 1 1 calc R
H89B H 0.6315 0.1308 0.2933 0.192 Uiso 1 1 calc R
C90 C 0.6010(9) 0.1884(9) 0.3340(9) 0.200(6) Uani 1 1 d DU
H90A H 0.5979 0.1651 0.3656 0.241 Uiso 1 1 calc R
H90B H 0.5641 0.2126 0.3193 0.241 Uiso 1 1 calc R
C91 C 0.6694(10) 0.2163(11) 0.3643(10) 0.236(8) Uani 1 1 d DU
H91A H 0.7039 0.1936 0.3646 0.283 Uiso 1 1 calc R
H91B H 0.6668 0.2460 0.3380 0.283 Uiso 1 1 calc R
C92 C 0.6863(15) 0.2315(13) 0.4287(11) 0.314(14) Uani 1 1 d DU
H92A H 0.6604 0.2611 0.4276 0.472 Uiso 1 1 calc R
H92B H 0.7334 0.2396 0.4515 0.472 Uiso 1 1 calc R
H92C H 0.6767 0.2041 0.4512 0.472 Uiso 1 1 calc R
C93 C 0.4782(7) 0.1762(7) 0.1975(8) 0.156(5) Uani 1 1 d DU
H93A H 0.4701 0.1901 0.2326 0.187 Uiso 1 1 calc R
H93B H 0.4374 0.1589 0.1669 0.187 Uiso 1 1 calc R
C94 C 0.4915(8) 0.2206(7) 0.1617(9) 0.176(5) Uani 1 1 d DU
H94A H 0.5070 0.2075 0.1313 0.211 Uiso 1 1 calc R
H94B H 0.5263 0.2427 0.1932 0.211 Uiso 1 1 calc R
C95 C 0.4262(9) 0.2512(8) 0.1238(10) 0.190(6) Uani 1 1 d DU
H95A H 0.3936 0.2297 0.0893 0.228 Uiso 1 1 calc R
H95B H 0.4079 0.2598 0.1537 0.228 Uiso 1 1 calc R
C96 C 0.4358(12) 0.3004(9) 0.0931(12) 0.253(11) Uani 1 1 d DU
H96A H 0.4025 0.3250 0.0897 0.380 Uiso 1 1 calc R
H96B H 0.4310 0.2931 0.0499 0.380 Uiso 1 1 calc R
H96C H 0.4799 0.3139 0.1202 0.380 Uiso 1 1 calc R
N2 N 0.0533(5) 0.1510(5) 0.2642(6) 0.135(3) Uani 1 1 d U
C97 C 0.0783(7) 0.1719(6) 0.2184(7) 0.140(4) Uani 1 1 d DU
H97A H 0.0887 0.1435 0.1973 0.168 Uiso 1 1 calc R
H97B H 0.1197 0.1906 0.2439 0.168 Uiso 1 1 calc R
C98 C 0.0288(8) 0.2070(7) 0.1655(8) 0.179(6) Uani 1 1 d DU
H98A H 0.0101 0.2303 0.1859 0.215 Uiso 1 1 calc R
H98B H -0.0080 0.1863 0.1341 0.215 Uiso 1 1 calc R
C99 C 0.0575(11) 0.2396(9) 0.1265(11) 0.215(7) Uani 1 1 d DU
H99A H 0.0262 0.2672 0.1042 0.258 Uiso 1 1 calc R
H99B H 0.0996 0.2549 0.1577 0.258 Uiso 1 1 calc R
C100 C 0.0689(14) 0.2114(12) 0.0787(12) 0.300(13) Uani 1 1 d DU
H10A H 0.1009 0.1847 0.1004 0.450 Uiso 1 1 calc R
H10B H 0.0861 0.2340 0.0569 0.450 Uiso 1 1 calc R
H10C H 0.0273 0.1967 0.0469 0.450 Uiso 1 1 calc R
C101 C -0.0105(7) 0.1190(6) 0.2232(8) 0.143(4) Uani 1 1 d DU
H10D H -0.0282 0.1070 0.2523 0.172 Uiso 1 1 calc R
H10E H -0.0442 0.1414 0.1910 0.172 Uiso 1 1 calc R
C102 C -0.0018(8) 0.0738(7) 0.1877(10) 0.188(6) Uani 1 1 d DU
H10F H 0.0294 0.0498 0.2195 0.226 Uiso 1 1 calc R
H10G H 0.0172 0.0849 0.1594 0.226 Uiso 1 1 calc R
C103 C -0.0676(9) 0.0474(8) 0.1471(11) 0.214(7) Uani 1 1 d DU
H10H H -0.0971 0.0712 0.1138 0.257 Uiso 1 1 calc R
H10I H -0.0881 0.0397 0.1754 0.257 Uiso 1 1 calc R
C104 C -0.0648(12) -0.0012(9) 0.1133(12) 0.257(10) Uani 1 1 d DU
H10J H -0.0363 0.0038 0.0926 0.386 Uiso 1 1 calc R
H10K H -0.1093 -0.0102 0.0805 0.386 Uiso 1 1 calc R
H10L H -0.0469 -0.0283 0.1451 0.386 Uiso 1 1 calc R
C105 C 0.1094(8) 0.1174(7) 0.3099(8) 0.153(5) Uani 1 1 d DU
H10M H 0.1505 0.1374 0.3296 0.184 Uiso 1 1 calc R
H10N H 0.1158 0.0902 0.2844 0.184 Uiso 1 1 calc R
C106 C 0.0981(10) 0.0938(8) 0.3638(10) 0.196(7) Uani 1 1 d DU
H10O H 0.0569 0.0739 0.3444 0.235 Uiso 1 1 calc R
H10P H 0.0924 0.1208 0.3900 0.235 Uiso 1 1 calc R
C107 C 0.1575(12) 0.0586(9) 0.4096(13) 0.249(9) Uani 1 1 d DU
H10Q H 0.1946 0.0593 0.3988 0.298 Uiso 1 1 calc R
H10R H 0.1736 0.0665 0.4559 0.298 Uiso 1 1 calc R
C108 C 0.1189(14) 0.0093(11) 0.3900(16) 0.318(15) Uani 1 1 d DU
H10S H 0.0839 0.0098 0.4032 0.477 Uiso 1 1 calc R
H10T H 0.1488 -0.0188 0.4111 0.477 Uiso 1 1 calc R
H10U H 0.0993 0.0052 0.3431 0.477 Uiso 1 1 calc R
C109 C 0.0311(7) 0.1898(6) 0.2983(7) 0.137(4) Uani 1 1 d DU
H10V H 0.0149 0.1718 0.3255 0.165 Uiso 1 1 calc R
H10W H -0.0066 0.2087 0.2652 0.165 Uiso 1 1 calc R
C110 C 0.0842(8) 0.2273(6) 0.3409(7) 0.149(5) Uani 1 1 d DU
H11A H 0.0986 0.2474 0.3140 0.179 Uiso 1 1 calc R
H11B H 0.1229 0.2090 0.3734 0.179 Uiso 1 1 calc R
C111 C 0.0559(9) 0.2626(7) 0.3752(9) 0.192(7) Uani 1 1 d DU
H11C H 0.0135 0.2763 0.3422 0.231 Uiso 1 1 calc R
H11D H 0.0462 0.2421 0.4052 0.231 Uiso 1 1 calc R
C112 C 0.0989(12) 0.3061(9) 0.4129(11) 0.263(11) Uani 1 1 d DU
H11E H 0.1269 0.2958 0.4576 0.395 Uiso 1 1 calc R
H11F H 0.0709 0.3342 0.4122 0.395 Uiso 1 1 calc R
H11G H 0.1268 0.3166 0.3932 0.395 Uiso 1 1 calc R

loop_
_atom_site_aniso_label
_atom_site_aniso_U_11
_atom_site_aniso_U_22
_atom_site_aniso_U_33
_atom_site_aniso_U_23
_atom_site_aniso_U_13
_atom_site_aniso_U_12
Eu1 0.1132(5) 0.0833(4) 0.0919(4) 0.0103(3) 0.0496(3) 0.0107(3)
F1 0.44(2) 0.169(11) 0.126(6) 0.013(7) 0.129(10) -0.062(12)
F2 0.240(13) 0.43(3) 0.118(7) 0.050(10) 0.061(8) -0.082(15)
F3 0.45(3) 0.34(2) 0.213(13) 0.001(13) 0.247(18) 0.009(19)
F4 0.47(3) 0.192(13) 0.116(7) 0.006(8) -0.050(11) 0.003(15)
F5 0.233(13) 0.38(2) 0.148(8) -0.101(12) 0.095(9) -0.033(13)
F6 0.199(10) 0.277(16) 0.143(8) -0.071(9) 0.044(7) -0.068(11)
F7 0.249(12) 0.166(10) 0.171(8) -0.002(7) -0.015(8) 0.093(9)
F8 0.205(11) 0.48(3) 0.151(8) 0.152(12) 0.091(8) 0.098(13)
F9 0.158(8) 0.209(12) 0.168(8) 0.021(8) 0.014(6) -0.015(8)
F10 0.48(3) 0.33(2) 0.134(9) -0.021(11) 0.145(13) -0.113(19)
F11 0.182(11) 0.49(3) 0.170(11) -0.067(14) 0.029(9) -0.017(16)
F12 0.33(2) 0.31(2) 0.166(11) -0.087(14) 0.050(11) 0.061(17)
O1 0.118(5) 0.103(6) 0.116(5) 0.001(4) 0.052(4) -0.004(4)
O2 0.172(8) 0.095(6) 0.110(5) 0.003(4) 0.075(5) 0.002(5)
O3 0.127(5) 0.073(4) 0.102(4) 0.008(3) 0.044(4) 0.039(4)
O4 0.141(6) 0.105(6) 0.093(4) 0.006(4) 0.040(4) -0.003(5)
O5 0.167(7) 0.081(5) 0.100(4) -0.002(4) 0.050(4) 0.028(5)
O6 0.110(5) 0.093(6) 0.128(6) 0.007(4) 0.039(4) 0.013(4)
O7 0.126(5) 0.112(6) 0.117(5) 0.034(5) 0.061(4) 0.017(4)
O8 0.147(7) 0.124(7) 0.092(4) 0.012(4) 0.056(4) 0.012(5)
C1 0.133(9) 0.063(6) 0.155(11) 0.012(7) 0.076(8) 0.003(6)
C2 0.113(7) 0.096(8) 0.115(8) 0.000(6) 0.052(6) 0.002(6)
C3 0.122(8) 0.147(12) 0.108(8) 0.012(8) 0.050(7) -0.011(8)
C4 0.174(14) 0.148(15) 0.119(10) -0.020(10) 0.056(9) -0.010(11)
C5 0.163(13) 0.141(15) 0.136(12) -0.018(11) 0.063(10) -0.001(11)
C6 0.140(11) 0.107(10) 0.171(14) -0.011(10) 0.065(10) -0.015(8)
C7 0.145(10) 0.107(10) 0.138(10) -0.001(8) 0.079(8) -0.011(8)
C8 0.158(11) 0.116(10) 0.099(7) 0.013(7) 0.064(7) 0.009(8)
C9 0.130(9) 0.129(11) 0.101(7) 0.006(7) 0.062(7) 0.010(8)
C10 0.25(2) 0.140(15) 0.136(13) 0.022(11) 0.113(15) -0.012(14)
C11 0.112(7) 0.089(7) 0.120(8) 0.015(6) 0.065(6) 0.010(6)
C12 0.113(7) 0.090(8) 0.137(9) 0.026(7) 0.064(7) 0.023(6)
C13 0.120(8) 0.104(9) 0.152(11) -0.005(8) 0.072(8) 0.011(7)
C14 0.161(13) 0.102(11) 0.179(14) -0.002(11) 0.068(11) 0.011(9)
C15 0.181(17) 0.081(10) 0.27(3) 0.000(14) 0.112(18) 0.011(10)
C16 0.187(17) 0.089(11) 0.24(2) 0.038(13) 0.060(15) 0.022(10)
C17 0.162(12) 0.106(11) 0.154(11) 0.037(9) 0.053(9) 0.012(9)
C18 0.139(9) 0.103(9) 0.105(8) 0.019(7) 0.043(7) 0.019(7)
C19 0.129(9) 0.133(12) 0.094(7) 0.022(8) 0.047(6) 0.014(8)
C20 0.188(17) 0.184(18) 0.088(8) -0.004(10) 0.047(10) -0.017(14)
C21 0.111(7) 0.095(8) 0.126(8) 0.008(7) 0.064(6) 0.019(6)
C22 0.139(9) 0.102(9) 0.121(9) -0.002(7) 0.053(7) 0.022(7)
C23 0.31(3) 0.137(16) 0.139(13) -0.007(12) -0.019(15) 0.073(17)
C24 0.38(4) 0.17(2) 0.177(18) -0.044(18) -0.09(2) 0.08(2)
C25 0.23(2) 0.15(2) 0.173(18) -0.047(15) 0.018(16) -0.001(16)
C26 0.210(18) 0.104(11) 0.157(14) -0.024(11) 0.045(13) -0.015(11)
C27 0.161(12) 0.109(11) 0.147(11) -0.019(9) 0.055(9) -0.008(9)
C28 0.120(8) 0.098(8) 0.129(9) 0.016(7) 0.062(7) 0.013(7)
C29 0.113(7) 0.095(8) 0.105(7) 0.011(6) 0.052(6) 0.009(6)
C30 0.123(9) 0.115(10) 0.130(10) 0.039(8) 0.046(8) 0.020(8)
C31 0.102(7) 0.152(13) 0.164(12) 0.055(11) 0.076(8) 0.041(8)
C32 0.116(9) 0.119(11) 0.176(13) 0.059(10) 0.088(9) 0.023(8)
C33 0.136(11) 0.115(12) 0.209(17) 0.037(12) 0.074(11) 0.005(9)
C34 0.166(15) 0.115(13) 0.29(3) 0.050(16) 0.105(17) 0.018(11)
C35 0.22(3) 0.22(3) 0.31(4) 0.10(3) 0.15(3) 0.01(2)
C36 0.20(2) 0.20(3) 0.34(4) 0.15(3) 0.17(3) 0.041(19)
C37 0.175(15) 0.19(2) 0.219(18) 0.092(16) 0.125(14) 0.048(13)
C38 0.153(11) 0.170(16) 0.091(8) 0.028(9) 0.062(7) 0.011(10)
C39 0.154(12) 0.159(15) 0.108(9) 0.019(9) 0.066(8) 0.027(10)
C40 0.20(2) 0.28(3) 0.080(8) 0.015(13) 0.069(11) 0.06(2)
Eu2 0.1002(4) 0.0883(4) 0.0851(4) -0.0096(3) 0.0384(3) -0.0017(3)
F13 0.269(12) 0.150(8) 0.153(7) -0.023(6) 0.115(7) 0.036(8)
F14 0.161(8) 0.315(16) 0.144(6) -0.095(9) 0.064(6) -0.031(9)
F15 0.303(13) 0.148(8) 0.162(7) -0.022(6) 0.150(8) -0.044(8)
F16 0.270(14) 0.237(14) 0.132(7) 0.018(8) -0.046(8) -0.071(11)
F17 0.35(2) 0.33(2) 0.142(9) 0.065(12) 0.075(12) -0.018(18)
F18 0.37(2) 0.194(14) 0.178(10) 0.009(10) -0.008(11) 0.114(14)
F19 0.223(11) 0.173(11) 0.202(10) -0.052(9) -0.005(8) -0.061(9)
F20 0.184(10) 0.59(3) 0.144(8) -0.174(13) 0.072(7) -0.115(14)
F21 0.175(8) 0.214(12) 0.139(7) -0.010(7) 0.014(6) 0.032(8)
F22 0.220(10) 0.203(11) 0.104(5) -0.023(6) 0.057(5) -0.020(8)
F23 0.279(14) 0.281(15) 0.111(6) 0.033(7) 0.051(7) 0.137(13)
F24 0.202(10) 0.293(17) 0.130(7) 0.046(8) 0.076(7) -0.029(9)
O9 0.129(5) 0.096(6) 0.096(4) -0.009(4) 0.037(4) 0.006(4)
O10 0.145(6) 0.099(6) 0.110(5) -0.018(4) 0.074(4) 0.006(4)
O11 0.121(5) 0.122(6) 0.093(4) -0.016(4) 0.045(4) -0.022(5)
O12 0.118(5) 0.115(6) 0.092(4) -0.013(4) 0.023(4) -0.004(4)
O13 0.126(5) 0.101(6) 0.119(5) -0.018(4) 0.062(4) -0.019(4)
O14 0.101(4) 0.115(6) 0.099(4) -0.020(4) 0.024(3) 0.000(4)
O15 0.120(5) 0.092(5) 0.102(4) -0.009(4) 0.048(4) 0.015(4)
O16 0.145(6) 0.118(7) 0.100(5) -0.015(5) 0.059(4) -0.009(5)
C41 0.108(7) 0.090(8) 0.107(7) -0.008(6) 0.036(6) 0.009(6)
C42 0.124(8) 0.103(9) 0.099(7) -0.009(6) 0.035(6) 0.014(7)
C43 0.164(13) 0.144(14) 0.132(10) 0.008(10) 0.057(9) 0.029(10)
C44 0.31(3) 0.141(16) 0.124(12) 0.031(12) 0.088(14) 0.009(17)
C45 0.33(3) 0.18(2) 0.135(15) 0.051(16) 0.069(18) 0.01(2)
C46 0.25(2) 0.120(13) 0.155(15) 0.023(12) 0.069(15) 0.023(13)
C47 0.219(17) 0.117(12) 0.132(11) 0.016(10) 0.070(11) 0.016(11)
C48 0.131(8) 0.093(8) 0.095(7) -0.007(6) 0.046(6) 0.010(6)
C49 0.107(7) 0.098(8) 0.107(7) -0.027(6) 0.049(6) -0.012(6)
C50 0.138(11) 0.117(11) 0.146(11) -0.009(9) 0.074(9) 0.001(8)
C51 0.104(7) 0.113(9) 0.121(8) -0.036(7) 0.057(6) -0.017(6)
C52 0.107(7) 0.118(10) 0.135(9) -0.037(8) 0.066(7) -0.015(7)
C53 0.178(14) 0.125(13) 0.181(14) -0.021(11) 0.116(12) -0.025(11)
C54 0.21(2) 0.121(14) 0.22(2) -0.026(14) 0.124(17) -0.029(13)
C55 0.20(2) 0.19(3) 0.25(3) -0.01(2) 0.14(2) -0.034(19)
C56 0.144(14) 0.156(19) 0.24(2) -0.075(17) 0.072(15) -0.043(13)
C57 0.141(11) 0.141(15) 0.192(15) -0.060(12) 0.043(10) -0.013(10)
C58 0.116(8) 0.126(11) 0.095(7) -0.024(7) 0.026(6) 0.002(7)
C59 0.122(8) 0.117(11) 0.107(8) -0.017(7) 0.025(7) 0.009(8)
C60 0.22(2) 0.169(19) 0.098(10) -0.015(11) 0.016(12) 0.031(16)
C61 0.113(7) 0.098(8) 0.139(9) -0.023(7) 0.072(7) -0.028(6)
C62 0.127(9) 0.100(9) 0.159(11) -0.006(8) 0.089(9) -0.008(7)
C63 0.189(14) 0.116(12) 0.123(10) 0.005(9) 0.032(10) -0.022(10)
C64 0.26(2) 0.125(14) 0.144(13) 0.003(11) 0.057(13) -0.009(14)
C65 0.22(2) 0.127(15) 0.199(19) 0.020(14) 0.117(17) -0.007(14)
C66 0.185(15) 0.099(11) 0.181(15) -0.003(11) 0.095(13) -0.017(10)
C67 0.143(11) 0.122(12) 0.186(14) -0.011(11) 0.094(10) -0.016(9)
C68 0.108(8) 0.105(9) 0.132(9) -0.017(8) 0.039(7) -0.012(7)
C69 0.085(6) 0.129(11) 0.114(8) -0.046(8) 0.032(5) -0.017(7)
C70 0.144(12) 0.148(14) 0.116(10) -0.048(10) 0.028(9) -0.002(10)
C71 0.094(6) 0.112(9) 0.105(7) -0.017(7) 0.039(5) -0.003(6)
C72 0.100(6) 0.093(8) 0.123(8) -0.019(6) 0.062(6) -0.001(5)
C73 0.105(7) 0.121(11) 0.132(9) -0.002(8) 0.055(7) 0.003(7)
C74 0.131(10) 0.113(11) 0.166(12) 0.012(10) 0.075(9) -0.006(8)
C75 0.163(14) 0.097(10) 0.212(19) -0.031(12) 0.099(14) 0.006(9)
C76 0.193(16) 0.125(14) 0.164(15) -0.020(12) 0.082(13) 0.015(11)
C77 0.152(10) 0.095(9) 0.125(9) -0.017(7) 0.064(8) -0.003(7)
C78 0.113(8) 0.130(11) 0.101(7) -0.013(7) 0.044(6) 0.006(7)
C79 0.099(7) 0.120(10) 0.105(7) -0.011(7) 0.049(5) -0.005(6)
C80 0.136(10) 0.152(13) 0.102(8) -0.006(9) 0.050(8) 0.025(10)
N1 0.119(6) 0.216(11) 0.188(9) 0.011(8) 0.082(6) 0.014(7)
C81 0.126(8) 0.210(13) 0.182(11) -0.006(10) 0.102(8) 0.010(9)
C82 0.154(10) 0.227(15) 0.201(13) -0.042(12) 0.080(9) 0.011(11)
C83 0.179(13) 0.240(18) 0.188(14) -0.048(13) 0.082(11) 0.030(13)
C84 0.22(2) 0.28(3) 0.169(16) -0.049(17) 0.091(14) 0.037(19)
C85 0.134(9) 0.190(13) 0.190(11) 0.028(10) 0.089(8) -0.009(9)
C86 0.165(11) 0.219(16) 0.229(14) 0.056(12) 0.100(10) -0.016(11)
C87 0.177(14) 0.238(19) 0.284(18) 0.065(15) 0.094(13) -0.013(13)
C88 0.24(2) 0.21(2) 0.32(3) 0.05(2) 0.13(2) -0.021(18)
C89 0.109(7) 0.219(13) 0.164(10) -0.020(10) 0.072(7) -0.016(9)
C90 0.153(10) 0.260(17) 0.188(12) -0.028(12) 0.078(10) -0.025(11)
C91 0.183(13) 0.30(2) 0.204(15) -0.041(16) 0.068(13) -0.058(14)
C92 0.29(3) 0.37(3) 0.22(2) -0.06(2) 0.06(2) -0.08(2)
C93 0.109(7) 0.211(13) 0.172(10) -0.009(10) 0.085(7) 0.013(8)
C94 0.138(9) 0.211(14) 0.199(12) 0.014(11) 0.095(9) 0.011(10)
C95 0.159(11) 0.216(17) 0.208(14) -0.001(13) 0.096(10) 0.026(12)
C96 0.204(19) 0.24(3) 0.29(2) 0.04(2) 0.084(17) -0.004(18)
N2 0.119(6) 0.130(7) 0.153(7) -0.042(6) 0.061(6) 0.002(5)
C97 0.123(8) 0.160(11) 0.155(9) -0.020(8) 0.079(7) -0.008(8)
C98 0.152(10) 0.197(14) 0.182(12) -0.021(11) 0.072(9) -0.038(10)
C99 0.174(13) 0.239(18) 0.245(17) -0.065(14) 0.108(12) -0.066(12)
C100 0.26(2) 0.37(3) 0.25(2) -0.06(2) 0.10(2) -0.10(2)
C101 0.132(8) 0.160(10) 0.167(9) -0.055(8) 0.094(7) -0.034(8)
C102 0.164(10) 0.190(13) 0.226(13) -0.076(11) 0.104(10) -0.037(10)
C103 0.189(13) 0.221(16) 0.264(16) -0.099(13) 0.130(12) -0.071(12)
C104 0.28(2) 0.25(2) 0.29(2) -0.143(19) 0.175(18) -0.095(18)
C105 0.132(9) 0.131(10) 0.185(11) 0.009(9) 0.063(8) 0.025(8)
C106 0.198(13) 0.142(12) 0.224(14) 0.020(11) 0.078(11) 0.032(10)
C107 0.254(18) 0.177(17) 0.270(18) -0.009(16) 0.082(15) 0.044(14)
C108 0.26(3) 0.23(3) 0.39(3) 0.02(3) 0.09(2) 0.05(2)
C109 0.142(8) 0.120(9) 0.140(8) -0.024(7) 0.057(7) 0.008(7)
C110 0.170(10) 0.127(10) 0.145(9) -0.018(8) 0.067(8) -0.002(8)
C111 0.200(13) 0.149(13) 0.178(12) -0.043(11) 0.044(11) 0.002(11)
C112 0.28(2) 0.22(2) 0.24(2) -0.082(18) 0.070(18) 0.000(19)

loop_
_atom_type_symbol
_atom_type_description
_atom_type_scat_dispersion_real
_atom_type_scat_dispersion_imag
_atom_type_scat_source
C C 0.0181 0.0091 'International Tables Vol C Tables 4.2.6.8 and 6.1.1.4'
H H 0.0000 0.0000 'International Tables Vol C Tables 4.2.6.8 and 6.1.1.4'
N N 0.0311 0.0180 'International Tables Vol C Tables 4.2.6.8 and 6.1.1.4'
O O 0.0492 0.0322 'International Tables Vol C Tables 4.2.6.8 and 6.1.1.4'
F F 0.0727 0.0534 'International Tables Vol C Tables 4.2.6.8 and 6.1.1.4'
Eu Eu -8.9294 11.1857 'International Tables Vol C Tables 4.2.6.8 and 6.1.1.4'

loop_
_geom_angle_atom_site_label_1
_geom_angle_atom_site_label_2
_geom_angle_atom_site_label_3
_geom_angle
O3 Eu1 O1 74.4(3)
O3 Eu1 O5 145.0(2)
O1 Eu1 O5 124.0(3)
O3 Eu1 O7 106.9(3)
O1 Eu1 O7 142.8(3)
O5 Eu1 O7 76.8(3)
O3 Eu1 O6 143.8(3)
O1 Eu1 O6 78.2(3)
O5 Eu1 O6 70.9(3)
O7 Eu1 O6 81.6(3)
O3 Eu1 O4 70.1(3)
O1 Eu1 O4 131.3(3)
O5 Eu1 O4 76.5(3)
O7 Eu1 O4 80.3(3)
O6 Eu1 O4 145.5(3)
O3 Eu1 O8 72.8(3)
O1 Eu1 O8 74.6(3)
O5 Eu1 O8 137.2(3)
O7 Eu1 O8 70.6(3)
O6 Eu1 O8 77.4(3)
O4 Eu1 O8 122.8(3)
O3 Eu1 O2 85.2(3)
O1 Eu1 O2 69.4(3)
O5 Eu1 O2 76.4(3)
O7 Eu1 O2 147.2(3)
O6 Eu1 O2 106.8(3)
O4 Eu1 O2 75.4(3)
O8 Eu1 O2 141.7(3)
C1 O1 Eu1 130.3(8)
C9 O2 Eu1 127.1(8)
C11 O3 Eu1 134.5(7)
C19 O4 Eu1 127.2(9)
C21 O5 Eu1 133.8(8)
C29 O6 Eu1 129.6(8)
C31 O7 Eu1 135.3(9)
C39 O8 Eu1 132.4(10)
O1 C1 C8 120.7(12)
O1 C1 C2 116.5(12)
C8 C1 C2 122.7(11)
C7 C2 C3 119.0(13)
C7 C2 C1 124.0(11)
C3 C2 C1 116.9(12)
C4 C3 C2 119.1(14)
C4 C3 H3 120.4
C2 C3 H3 120.4
C5 C4 C3 121.0(15)
C5 C4 H4 119.5
C3 C4 H4 119.5
C6 C5 C4 119.5(17)
C6 C5 H5 120.2
C4 C5 H5 120.2
C5 C6 C7 121.1(16)
C5 C6 H6 119.5
C7 C6 H6 119.5
C2 C7 C6 120.3(13)
C2 C7 H7 119.9
C6 C7 H7 119.9
C1 C8 C9 123.3(13)
C1 C8 H8 118.3
C9 C8 H8 118.3
O2 C9 C8 129.5(11)
O2 C9 C10 112.5(14)
C8 C9 C10 118.0(15)
F2 C10 F1 111(2)
F2 C10 F3 105(2)
F1 C10 F3 99.9(19)
F2 C10 C9 112.9(17)
F1 C10 C9 115.8(18)
F3 C10 C9 111.0(19)
O3 C11 C18 122.9(11)
O3 C11 C12 116.1(11)
C18 C11 C12 120.9(11)
C13 C12 C17 120.2(13)
C13 C12 C11 119.1(11)
C17 C12 C11 120.7(13)
C12 C13 C14 120.3(14)
C12 C13 H13 119.8
C14 C13 H13 119.8
C15 C14 C13 121.5(18)
C15 C14 H14 119.2
C13 C14 H14 119.2
C14 C15 C16 119.4(18)
C14 C15 H15 120.3
C16 C15 H15 120.3
C15 C16 C17 123.7(17)
C15 C16 H16 118.2
C17 C16 H16 118.2
C16 C17 C12 114.9(16)
C16 C17 H17 122.6
C12 C17 H17 122.6
C19 C18 C11 121.4(11)
C19 C18 H18 119.3
C11 C18 H18 119.3
O4 C19 C18 129.5(12)
O4 C19 C20 111.0(15)
C18 C19 C20 119.4(14)
F6 C20 F5 108(2)
F6 C20 F4 105(2)
F5 C20 F4 103.1(17)
F6 C20 C19 115.7(15)
F5 C20 C19 112.1(19)
F4 C20 C19 111.9(18)
O5 C21 C28 122.4(12)
O5 C21 C22 117.1(11)
C28 C21 C22 120.4(11)
C23 C22 C27 120.7(16)
C23 C22 C21 114.8(14)
C27 C22 C21 124.3(13)
C22 C23 C24 118.1(18)
C22 C23 H23 121.0
C24 C23 H23 121.0
C25 C24 C23 121.0(19)
C25 C24 H24 119.5
C23 C24 H24 119.5
C26 C25 C24 120(2)
C26 C25 H25 120.0
C24 C25 H25 120.0
C25 C26 C27 118.8(19)
C25 C26 H26 120.6
C27 C26 H26 120.6
C22 C27 C26 121.1(16)
C22 C27 H27 119.4
C26 C27 H27 119.4
C29 C28 C21 121.6(11)
C29 C28 H28 119.2
C21 C28 H28 119.2
O6 C29 C28 129.5(11)
O6 C29 C30 115.2(12)
C28 C29 C30 115.2(12)
F8 C30 F9 108.8(16)
F8 C30 F7 103.8(15)
F9 C30 F7 100.5(13)
F8 C30 C29 115.5(13)
F9 C30 C29 111.7(12)
F7 C30 C29 115.2(14)
O7 C31 C38 121.5(15)
O7 C31 C32 116.7(15)
C38 C31 C32 121.7(14)
C37 C32 C33 120.7(17)
C37 C32 C31 122.5(18)
C33 C32 C31 116.7(13)
C32 C33 C34 120(2)
C32 C33 H33 120.0
C34 C33 H33 120.0
C35 C34 C33 116(3)
C35 C34 H34 122.0
C33 C34 H34 122.0
C34 C35 C36 128(4)
C34 C35 H35 116.1
C36 C35 H35 116.1
C35 C36 C37 114(3)
C35 C36 H36 122.8
C37 C36 H36 122.8
C32 C37 C36 121(2)
C32 C37 H37 119.5
C36 C37 H37 119.5
C39 C38 C31 124.3(13)
C39 C38 H38 117.8
C31 C38 H38 117.8
O8 C39 C38 126.1(15)
O8 C39 C40 113.0(18)
C38 C39 C40 120.8(17)
F12 C40 F11 111(3)
F12 C40 F10 103.3(19)
F11 C40 F10 101(2)
F12 C40 C39 118(2)
F11 C40 C39 110.9(18)
F10 C40 C39 111(3)
O13 Eu2 O11 142.3(3)
O13 Eu2 O9 124.4(3)
O11 Eu2 O9 75.8(3)
O13 Eu2 O12 75.1(3)
O11 Eu2 O12 70.5(3)
O9 Eu2 O12 137.8(3)
O13 Eu2 O15 74.7(3)
O11 Eu2 O15 108.5(3)
O9 Eu2 O15 143.8(2)
O12 Eu2 O15 72.8(3)
O13 Eu2 O16 132.3(3)
O11 Eu2 O16 80.3(3)
O9 Eu2 O16 75.8(3)
O12 Eu2 O16 121.2(3)
O15 Eu2 O16 69.9(3)
O13 Eu2 O10 78.7(3)
O11 Eu2 O10 80.1(3)
O9 Eu2 O10 70.5(3)
O12 Eu2 O10 79.3(3)
O15 Eu2 O10 145.4(3)
O16 Eu2 O10 144.1(3)
O13 Eu2 O14 69.3(3)
O11 Eu2 O14 147.5(3)
O9 Eu2 O14 77.0(3)
O12 Eu2 O14 141.5(3)
O15 Eu2 O14 83.8(3)
O16 Eu2 O14 76.0(3)
O10 Eu2 O14 107.0(3)
C41 O9 Eu2 133.1(7)
C49 O10 Eu2 128.9(7)
C51 O11 Eu2 133.9(8)
C59 O12 Eu2 133.5(9)
C61 O13 Eu2 130.9(8)
C69 O14 Eu2 128.6(8)
C71 O15 Eu2 134.6(7)
C79 O16 Eu2 126.1(8)
O9 C41 C48 124.2(12)
O9 C41 C42 115.3(10)
C48 C41 C42 120.5(11)
C47 C42 C43 118.2(15)
C47 C42 C41 123.0(12)
C43 C42 C41 118.7(13)
C42 C43 C44 121.7(17)
C42 C43 H43 119.1
C44 C43 H43 119.1
C45 C44 C43 118.6(19)
C45 C44 H44 120.7
C43 C44 H44 120.7
C46 C45 C44 120(2)
C46 C45 H45 120.2
C44 C45 H45 120.2
C45 C46 C47 122(2)
C45 C46 H46 119.1
C47 C46 H46 119.1
C42 C47 C46 120.0(17)
C42 C47 H47 120.0
C46 C47 H47 120.0
C49 C48 C41 121.4(11)
C49 C48 H48 119.3
C41 C48 H48 119.3
O10 C49 C48 129.5(10)
O10 C49 C50 113.3(12)
C48 C49 C50 117.2(12)
F15 C50 F14 106.3(14)
F15 C50 F13 105.7(13)
F14 C50 F13 102.2(14)
F15 C50 C49 115.1(13)
F14 C50 C49 111.1(12)
F13 C50 C49 115.3(13)
O11 C51 C58 125.0(12)
O11 C51 C52 113.8(12)
C58 C51 C52 121.1(11)
C53 C52 C57 118.1(16)
C53 C52 C51 120.2(12)
C57 C52 C51 121.7(15)
C54 C53 C52 121.8(19)
C54 C53 H53 119.1
C52 C53 H53 119.1
C55 C54 C53 120(2)
C55 C54 H54 120.2
C53 C54 H54 120.2
C56 C55 C54 123(3)
C56 C55 H55 118.6
C54 C55 H55 118.6
C55 C56 C57 121(2)
C55 C56 H56 119.7
C57 C56 H56 119.7
C52 C57 C56 117.0(19)
C52 C57 H57 121.5
C56 C57 H57 121.5
C59 C58 C51 120.2(11)
C59 C58 H58 119.9
C51 C58 H58 119.9
O12 C59 C58 129.6(13)
O12 C59 C60 114.3(16)
C58 C59 C60 116.1(15)
F18 C60 F16 112(2)
F18 C60 F17 97(3)
F16 C60 F17 98.2(19)
F18 C60 C59 115.7(17)
F16 C60 C59 120(2)
F17 C60 C59 109(2)
O13 C61 C68 123.5(13)
O13 C61 C62 116.5(11)
C68 C61 C62 120.0(11)
C67 C62 C63 118.9(15)
C67 C62 C61 124.4(14)
C63 C62 C61 116.7(12)
C62 C63 C64 119.3(16)
C62 C63 H63 120.4
C64 C63 H63 120.4
C65 C64 C63 119.9(18)
C65 C64 H64 120.0
C63 C64 H64 120.0
C66 C65 C64 121(2)
C66 C65 H65 119.6
C64 C65 H65 119.6
C65 C66 C67 119.3(17)
C65 C66 H66 120.4
C67 C66 H66 120.4
C62 C67 C66 121.8(17)
C62 C67 H67 119.1
C66 C67 H67 119.1
C69 C68 C61 121.3(12)
C69 C68 H68 119.4
C61 C68 H68 119.4
O14 C69 C68 128.7(10)
O14 C69 C70 111.4(14)
C68 C69 C70 119.9(14)
F20 C70 F21 111.0(19)
F20 C70 F19 103.8(16)
F21 C70 F19 101.7(16)
F20 C70 C69 114.0(15)
F21 C70 C69 111.9(13)
F19 C70 C69 113.6(16)
O15 C71 C78 123.4(12)
O15 C71 C72 115.1(10)
C78 C71 C72 121.5(11)
C73 C72 C77 119.6(12)
C73 C72 C71 118.0(11)
C77 C72 C71 122.4(12)
C72 C73 C74 120.2(14)
C72 C73 H73 119.9
C74 C73 H73 119.9
C75 C74 C73 118.1(16)
C75 C74 H74 120.9
C73 C74 H74 120.9
C76 C75 C74 121.8(17)
C76 C75 H75 119.1
C74 C75 H75 119.1
C75 C76 C77 119.8(16)
C75 C76 H76 120.1
C77 C76 H76 120.1
C72 C77 C76 120.5(14)
C72 C77 H77 119.8
C76 C77 H77 119.8
C71 C78 C79 121.1(12)
C71 C78 H78 119.4
C79 C78 H78 119.4
O16 C79 C78 129.8(12)
O16 C79 C80 111.4(13)
C78 C79 C80 118.7(12)
F23 C80 F24 108.4(18)
F23 C80 F22 100.9(13)
F24 C80 F22 104.2(12)
F23 C80 C79 114.2(12)
F24 C80 C79 113.4(12)
F22 C80 C79 114.6(15)
C93 N1 C81 116.0(14)
C93 N1 C85 105.8(12)
C81 N1 C85 110.4(16)
C93 N1 C89 115.0(16)
C81 N1 C89 104.1(11)
C85 N1 C89 105.2(14)
N1 C81 C82 115.2(12)
N1 C81 H81A 108.5
C82 C81 H81A 108.5
N1 C81 H81B 108.5
C82 C81 H81B 108.5
H81A C81 H81B 107.5
C83 C82 C81 112.5(15)
C83 C82 H82A 109.1
C81 C82 H82A 109.1
C83 C82 H82B 109.1
C81 C82 H82B 109.1
H82A C82 H82B 107.8
C82 C83 C84 109.0(18)
C82 C83 H83A 109.9
C84 C83 H83A 109.9
C82 C83 H83B 109.9
C84 C83 H83B 109.9
H83A C83 H83B 108.3
C83 C84 H84A 109.5
C83 C84 H84B 109.5
H84A C84 H84B 109.5
C83 C84 H84C 109.5
H84A C84 H84C 109.5
H84B C84 H84C 109.5
C86 C85 N1 119.1(14)
C86 C85 H85A 107.5
N1 C85 H85A 107.5
C86 C85 H85B 107.5
N1 C85 H85B 107.5
H85A C85 H85B 107.0
C87 C86 C85 116.9(17)
C87 C86 H86A 108.1
C85 C86 H86A 108.1
C87 C86 H86B 108.1
C85 C86 H86B 108.1
H86A C86 H86B 107.3
C86 C87 C88 116(2)
C86 C87 H87A 108.3
C88 C87 H87A 108.3
C86 C87 H87B 108.3
C88 C87 H87B 108.3
H87A C87 H87B 107.4
C87 C88 H88A 109.5
C87 C88 H88B 109.5
H88A C88 H88B 109.5
C87 C88 H88C 109.5
H88A C88 H88C 109.5
H88B C88 H88C 109.5
N1 C89 C90 116.6(13)
N1 C89 H89A 108.1
C90 C89 H89A 108.1
N1 C89 H89B 108.1
C90 C89 H89B 108.1
H89A C89 H89B 107.3
C89 C90 C91 104.0(15)
C89 C90 H90A 111.0
C91 C90 H90A 111.0
C89 C90 H90B 111.0
C91 C90 H90B 111.0
H90A C90 H90B 109.0
C92 C91 C90 110(2)
C92 C91 H91A 109.7
C90 C91 H91A 109.7
C92 C91 H91B 109.7
C90 C91 H91B 109.7
H91A C91 H91B 108.2
C91 C92 H92A 109.5
C91 C92 H92B 109.5
H92A C92 H92B 109.5
C91 C92 H92C 109.5
H92A C92 H92C 109.5
H92B C92 H92C 109.5
N1 C93 C94 115.2(12)
N1 C93 H93A 108.5
C94 C93 H93A 108.5
N1 C93 H93B 108.5
C94 C93 H93B 108.5
H93A C93 H93B 107.5
C93 C94 C95 109.2(14)
C93 C94 H94A 109.8
C95 C94 H94A 109.8
C93 C94 H94B 109.8
C95 C94 H94B 109.8
H94A C94 H94B 108.3
C96 C95 C94 113.5(18)
C96 C95 H95A 108.9
C94 C95 H95A 108.9
C96 C95 H95B 108.9
C94 C95 H95B 108.9
H95A C95 H95B 107.7
C95 C96 H96A 109.5
C95 C96 H96B 109.5
H96A C96 H96B 109.5
C95 C96 H96C 109.5
H96A C96 H96C 109.5
H96B C96 H96C 109.5
C105 N2 C109 114.1(12)
C105 N2 C97 103.9(11)
C109 N2 C97 116.0(13)
C105 N2 C101 110.5(14)
C109 N2 C101 104.3(10)
C97 N2 C101 108.0(11)
N2 C97 C98 114.1(12)
N2 C97 H97A 108.7
C98 C97 H97A 108.7
N2 C97 H97B 108.7
C98 C97 H97B 108.7
H97A C97 H97B 107.6
C97 C98 C99 116.3(16)
C97 C98 H98A 108.2
C99 C98 H98A 108.2
C97 C98 H98B 108.2
C99 C98 H98B 108.2
H98A C98 H98B 107.4
C100 C99 C98 115(2)
C100 C99 H99A 108.6
C98 C99 H99A 108.6
C100 C99 H99B 108.6
C98 C99 H99B 108.6
H99A C99 H99B 107.6
C99 C100 H10A 109.5
C99 C100 H10B 109.5
H10A C100 H10B 109.5
C99 C100 H10C 109.5
H10A C100 H10C 109.5
H10B C100 H10C 109.5
C102 C101 N2 116.3(12)
C102 C101 H10D 108.2
N2 C101 H10D 108.2
C102 C101 H10E 108.2
N2 C101 H10E 108.2
H10D C101 H10E 107.4
C101 C102 C103 111.3(14)
C101 C102 H10F 109.4
C103 C102 H10F 109.4
C101 C102 H10G 109.4
C103 C102 H10G 109.4
H10F C102 H10G 108.0
C102 C103 C104 116.4(17)
C102 C103 H10H 108.2
C104 C103 H10H 108.2
C102 C103 H10I 108.2
C104 C103 H10I 108.2
H10H C103 H10I 107.3
C103 C104 H10J 109.5
C103 C104 H10K 109.5
H10J C104 H10K 109.5
C103 C104 H10L 109.5
H10J C104 H10L 109.5
H10K C104 H10L 109.5
N2 C105 C106 114.3(13)
N2 C105 H10M 108.7
C106 C105 H10M 108.7
N2 C105 H10N 108.7
C106 C105 H10N 108.7
H10M C105 H10N 107.6
C105 C106 C107 112.4(19)
C105 C106 H10O 109.1
C107 C106 H10O 109.1
C105 C106 H10P 109.1
C107 C106 H10P 109.1
H10O C106 H10P 107.9
C108 C107 C106 96(2)
C108 C107 H10Q 112.5
C106 C107 H10Q 112.5
C108 C107 H10R 112.5
C106 C107 H10R 112.5
H10Q C107 H10R 110.0
C107 C108 H10S 109.5
C107 C108 H10T 109.5
H10S C108 H10T 109.5
C107 C108 H10U 109.5
H10S C108 H10U 109.5
H10T C108 H10U 109.5
N2 C109 C110 115.2(12)
N2 C109 H10V 108.5
C110 C109 H10V 108.5
N2 C109 H10W 108.5
C110 C109 H10W 108.5
H10V C109 H10W 107.5
C109 C110 C111 109.7(13)
C109 C110 H11A 109.7
C111 C110 H11A 109.7
C109 C110 H11B 109.7
C111 C110 H11B 109.7
H11A C110 H11B 108.2
C112 C111 C110 116.8(18)
C112 C111 H11C 108.1
C110 C111 H11C 108.1
C112 C111 H11D 108.1
C110 C111 H11D 108.1
H11C C111 H11D 107.3
C111 C112 H11E 109.5
C111 C112 H11F 109.5
H11E C112 H11F 109.5
C111 C112 H11G 109.5
H11E C112 H11G 109.5
H11F C112 H11G 109.5

loop_
_geom_bond_atom_site_label_1
_geom_bond_atom_site_label_2
_geom_bond_distance
Eu1 O3 2.366(6)
Eu1 O1 2.368(8)
Eu1 O5 2.369(7)
Eu1 O7 2.372(8)
Eu1 O6 2.393(7)
Eu1 O4 2.397(8)
Eu1 O8 2.399(8)
Eu1 O2 2.433(8)
F1 C10 1.27(2)
F2 C10 1.27(2)
F3 C10 1.31(3)
F4 C20 1.30(2)
F5 C20 1.25(2)
F6 C20 1.24(2)
F7 C30 1.306(17)
F8 C30 1.218(16)
F9 C30 1.291(17)
F10 C40 1.32(3)
F11 C40 1.21(3)
F12 C40 1.18(3)
O1 C1 1.264(13)
O2 C9 1.240(16)
O3 C11 1.253(12)
O4 C19 1.235(14)
O5 C21 1.244(13)
O6 C29 1.226(13)
O7 C31 1.265(14)
O8 C39 1.243(16)
C1 C8 1.376(16)
C1 C2 1.498(16)
C2 C7 1.364(17)
C2 C3 1.390(15)
C3 C4 1.38(2)
C3 H3 0.9300
C4 C5 1.38(2)
C4 H4 0.9300
C5 C6 1.32(2)
C5 H5 0.9300
C6 C7 1.396(19)
C6 H6 0.9300
C7 H7 0.9300
C8 C9 1.382(18)
C8 H8 0.9300
C9 C10 1.522(19)
C11 C18 1.404(16)
C11 C12 1.506(16)
C12 C13 1.372(17)
C12 C17 1.428(16)
C13 C14 1.374(19)
C13 H13 0.9300
C14 C15 1.33(2)
C14 H14 0.9300
C15 C16 1.36(3)
C15 H15 0.9300
C16 C17 1.40(2)
C16 H16 0.9300
C17 H17 0.9300
C18 C19 1.388(19)
C18 H18 0.9300
C19 C20 1.53(2)
C21 C28 1.440(15)
C21 C22 1.500(17)
C22 C23 1.317(19)
C22 C27 1.350(19)
C23 C24 1.43(3)
C23 H23 0.9300
C24 C25 1.38(3)
C24 H24 0.9300
C25 C26 1.30(3)
C25 H25 0.9300
C26 C27 1.43(2)
C26 H26 0.9300
C27 H27 0.9300
C28 C29 1.390(16)
C28 H28 0.9300
C29 C30 1.511(16)
C31 C38 1.41(2)
C31 C32 1.51(2)
C32 C37 1.364(19)
C32 C33 1.39(2)
C33 C34 1.42(2)
C33 H33 0.9300
C34 C35 1.35(3)
C34 H34 0.9300
C35 C36 1.37(4)
C35 H35 0.9300
C36 C37 1.44(3)
C36 H36 0.9300
C37 H37 0.9300
C38 C39 1.41(2)
C38 H38 0.9300
C39 C40 1.50(3)
Eu2 O13 2.344(8)
Eu2 O11 2.367(8)
Eu2 O9 2.370(8)
Eu2 O12 2.374(7)
Eu2 O15 2.378(7)
Eu2 O16 2.388(8)
Eu2 O10 2.405(7)
Eu2 O14 2.434(7)
F13 C50 1.335(17)
F14 C50 1.299(17)
F15 C50 1.291(16)
F16 C60 1.26(2)
F17 C60 1.40(3)
F18 C60 1.26(2)
F19 C70 1.32(2)
F20 C70 1.224(19)
F21 C70 1.270(19)
F22 C80 1.337(17)
F23 C80 1.270(17)
F24 C80 1.290(18)
O9 C41 1.244(13)
O10 C49 1.259(14)
O11 C51 1.276(12)
O12 C59 1.248(14)
O13 C61 1.258(13)
O14 C69 1.255(15)
O15 C71 1.263(12)
O16 C79 1.258(14)
C41 C48 1.393(14)
C41 C42 1.499(17)
C42 C47 1.354(19)
C42 C43 1.374(18)
C43 C44 1.41(2)
C43 H43 0.9300
C44 C45 1.36(3)
C44 H44 0.9300
C45 C46 1.34(3)
C45 H45 0.9300
C46 C47 1.40(2)
C46 H46 0.9300
C47 H47 0.9300
C48 C49 1.387(16)
C48 H48 0.9300
C49 C50 1.496(17)
C51 C58 1.390(17)
C51 C52 1.511(18)
C52 C53 1.39(2)
C52 C57 1.399(18)
C53 C54 1.37(2)
C53 H53 0.9300
C54 C55 1.32(3)
C54 H54 0.9300
C55 C56 1.31(3)
C55 H55 0.9300
C56 C57 1.46(3)
C56 H56 0.9300
C57 H57 0.9300
C58 C59 1.384(19)
C58 H58 0.9300
C59 C60 1.48(2)
C61 C68 1.386(17)
C61 C62 1.528(18)
C62 C67 1.365(19)
C62 C63 1.374(18)
C63 C64 1.41(2)
C63 H63 0.9300
C64 C65 1.37(2)
C64 H64 0.9300
C65 C66 1.35(2)
C65 H65 0.9300
C66 C67 1.39(2)
C66 H66 0.9300
C67 H67 0.9300
C68 C69 1.382(18)
C68 H68 0.9300
C69 C70 1.527(17)
C71 C78 1.375(16)
C71 C72 1.521(16)
C72 C73 1.355(16)
C72 C77 1.374(15)
C73 C74 1.396(18)
C73 H73 0.9300
C74 C75 1.39(2)
C74 H74 0.9300
C75 C76 1.32(2)
C75 H75 0.9300
C76 C77 1.38(2)
C76 H76 0.9300
C77 H77 0.9300
C78 C79 1.388(18)
C78 H78 0.9300
C79 C80 1.518(18)
N1 C93 1.475(19)
N1 C81 1.485(19)
N1 C85 1.51(2)
N1 C89 1.52(2)
C81 C82 1.520(15)
C81 H81A 0.9700
C81 H81B 0.9700
C82 C83 1.517(15)
C82 H82A 0.9700
C82 H82B 0.9700
C83 C84 1.525(17)
C83 H83A 0.9700
C83 H83B 0.9700
C84 H84A 0.9600
C84 H84B 0.9600
C84 H84C 0.9600
C85 C86 1.488(16)
C85 H85A 0.9700
C85 H85B 0.9700
C86 C87 1.467(16)
C86 H86A 0.9700
C86 H86B 0.9700
C87 C88 1.510(17)
C87 H87A 0.9700
C87 H87B 0.9700
C88 H88A 0.9600
C88 H88B 0.9600
C88 H88C 0.9600
C89 C90 1.522(15)
C89 H89A 0.9700
C89 H89B 0.9700
C90 C91 1.541(16)
C90 H90A 0.9700
C90 H90B 0.9700
C91 C92 1.398(16)
C91 H91A 0.9700
C91 H91B 0.9700
C92 H92A 0.9600
C92 H92B 0.9600
C92 H92C 0.9600
C93 C94 1.526(15)
C93 H93A 0.9700
C93 H93B 0.9700
C94 C95 1.535(15)
C94 H94A 0.9700
C94 H94B 0.9700
C95 C96 1.527(16)
C95 H95A 0.9700
C95 H95B 0.9700
C96 H96A 0.9600
C96 H96B 0.9600
C96 H96C 0.9600
N2 C105 1.494(18)
N2 C109 1.496(16)
N2 C97 1.499(17)
N2 C101 1.545(17)
C97 C98 1.516(15)
C97 H97A 0.9700
C97 H97B 0.9700
C98 C99 1.567(16)
C98 H98A 0.9700
C98 H98B 0.9700
C99 C100 1.434(17)
C99 H99A 0.9700
C99 H99B 0.9700
C100 H10A 0.9600
C100 H10B 0.9600
C100 H10C 0.9600
C101 C102 1.496(14)
C101 H10D 0.9700
C101 H10E 0.9700
C102 C103 1.499(15)
C102 H10F 0.9700
C102 H10G 0.9700
C103 C104 1.504(16)
C103 H10H 0.9700
C103 H10I 0.9700
C104 H10J 0.9600
C104 H10K 0.9600
C104 H10L 0.9600
C105 C106 1.501(15)
C105 H10M 0.9700
C105 H10N 0.9700
C106 C107 1.558(17)
C106 H10O 0.9700
C106 H10P 0.9700
C107 C108 1.501(18)
C107 H10Q 0.9700
C107 H10R 0.9700
C108 H10S 0.9600
C108 H10T 0.9600
C108 H10U 0.9600
C109 C110 1.502(14)
C109 H10V 0.9700
C109 H10W 0.9700
C110 C111 1.525(15)
C110 H11A 0.9700
C110 H11B 0.9700
C111 C112 1.483(16)
C111 H11C 0.9700
C111 H11D 0.9700
C112 H11E 0.9600
C112 H11F 0.9600
C112 H11G 0.9600

loop_
_geom_torsion_atom_site_label_1
_geom_torsion_atom_site_label_2
_geom_torsion_atom_site_label_3
_geom_torsion_atom_site_label_4
_geom_torsion
O3 Eu1 O1 C1 42.6(10)
O5 Eu1 O1 C1 -104.4(10)
O7 Eu1 O1 C1 140.1(10)
O6 Eu1 O1 C1 -161.4(11)
O4 Eu1 O1 C1 -1.8(12)
O8 Eu1 O1 C1 118.6(11)
O2 Eu1 O1 C1 -48.2(10)
O3 Eu1 O2 C9 -41.2(11)
O1 Eu1 O2 C9 34.0(11)
O5 Eu1 O2 C9 168.9(12)
O7 Eu1 O2 C9 -155.3(10)
O6 Eu1 O2 C9 104.0(11)
O4 Eu1 O2 C9 -111.8(11)
O8 Eu1 O2 C9 13.1(14)
O1 Eu1 O3 C11 -110.8(11)
O5 Eu1 O3 C11 17.2(13)
O7 Eu1 O3 C11 108.0(10)
O6 Eu1 O3 C11 -153.0(9)
O4 Eu1 O3 C11 35.3(10)
O8 Eu1 O3 C11 170.9(11)
O2 Eu1 O3 C11 -40.9(10)
O3 Eu1 O4 C19 -37.4(10)
O1 Eu1 O4 C19 8.3(12)
O5 Eu1 O4 C19 132.0(11)
O7 Eu1 O4 C19 -149.4(11)
O6 Eu1 O4 C19 151.2(10)
O8 Eu1 O4 C19 -90.1(11)
O2 Eu1 O4 C19 52.8(10)
O3 Eu1 O5 C21 149.8(10)
O1 Eu1 O5 C21 -96.6(12)
O7 Eu1 O5 C21 49.2(11)
O6 Eu1 O5 C21 -36.3(11)
O4 Eu1 O5 C21 132.3(12)
O8 Eu1 O5 C21 8.3(14)
O2 Eu1 O5 C21 -149.8(12)
O3 Eu1 O6 C29 -154.2(9)
O1 Eu1 O6 C29 164.4(11)
O5 Eu1 O6 C29 31.8(10)
O7 Eu1 O6 C29 -47.1(10)
O4 Eu1 O6 C29 12.0(13)
O8 Eu1 O6 C29 -119.0(11)
O2 Eu1 O6 C29 100.4(10)
O3 Eu1 O7 C31 97.2(12)
O1 Eu1 O7 C31 10.9(14)
O5 Eu1 O7 C31 -118.9(12)
O6 Eu1 O7 C31 -46.7(12)
O4 Eu1 O7 C31 162.8(12)
O8 Eu1 O7 C31 32.9(11)
O2 Eu1 O7 C31 -154.7(11)
O3 Eu1 O8 C39 -144.2(13)
O1 Eu1 O8 C39 137.7(13)
O5 Eu1 O8 C39 13.9(14)
O7 Eu1 O8 C39 -28.7(12)
O6 Eu1 O8 C39 56.7(12)
O4 Eu1 O8 C39 -92.7(13)
O2 Eu1 O8 C39 158.0(12)
Eu1 O1 C1 C8 45.9(17)
Eu1 O1 C1 C2 -131.7(9)
O1 C1 C2 C7 -167.7(12)
C8 C1 C2 C7 15(2)
O1 C1 C2 C3 15.8(16)
C8 C1 C2 C3 -161.8(13)
C7 C2 C3 C4 0(2)
C1 C2 C3 C4 176.6(12)
C2 C3 C4 C5 2(2)
C3 C4 C5 C6 -3(3)
C4 C5 C6 C7 2(3)
C3 C2 C7 C6 -1(2)
C1 C2 C7 C6 -177.2(12)
C5 C6 C7 C2 0(2)
O1 C1 C8 C9 -7(2)
C2 C1 C8 C9 170.0(12)
Eu1 O2 C9 C8 -22(2)
Eu1 O2 C9 C10 160.2(12)
C1 C8 C9 O2 -3(2)
C1 C8 C9 C10 174.8(16)
O2 C9 C10 F2 -48(3)
C8 C9 C10 F2 134(2)
O2 C9 C10 F1 -177(2)
C8 C9 C10 F1 4(3)
O2 C9 C10 F3 70(2)
C8 C9 C10 F3 -108(2)
Eu1 O3 C11 C18 -23.6(17)
Eu1 O3 C11 C12 156.4(8)
O3 C11 C12 C13 6.8(16)
C18 C11 C12 C13 -173.1(11)
O3 C11 C12 C17 -172.6(11)
C18 C11 C12 C17 7.4(18)
C17 C12 C13 C14 -1(2)
C11 C12 C13 C14 179.4(12)
C12 C13 C14 C15 0(2)
C13 C14 C15 C16 0(3)
C14 C15 C16 C17 1(4)
C15 C16 C17 C12 -2(3)
C13 C12 C17 C16 2(2)
C11 C12 C17 C16 -178.9(14)
O3 C11 C18 C19 -4.8(19)
C12 C11 C18 C19 175.1(12)
Eu1 O4 C19 C18 34(2)
Eu1 O4 C19 C20 -150.2(12)
C11 C18 C19 O4 -2(2)
C11 C18 C19 C20 -177.9(14)
O4 C19 C20 F6 -58(3)
C18 C19 C20 F6 118(2)
O4 C19 C20 F5 66(2)
C18 C19 C20 F5 -117(2)
O4 C19 C20 F4 -178(2)
C18 C19 C20 F4 -2(3)
Eu1 O5 C21 C28 28.9(18)
Eu1 O5 C21 C22 -148.9(9)
O5 C21 C22 C23 5(2)
C28 C21 C22 C23 -173.0(18)
O5 C21 C22 C27 -170.8(14)
C28 C21 C22 C27 11(2)
C27 C22 C23 C24 -3(4)
C21 C22 C23 C24 -179(3)
C22 C23 C24 C25 0(5)
C23 C24 C25 C26 1(6)
C24 C25 C26 C27 1(5)
C23 C22 C27 C26 5(3)
C21 C22 C27 C26 -179.4(15)
C25 C26 C27 C22 -4(3)
O5 C21 C28 C29 1.5(18)
C22 C21 C28 C29 179.3(11)
Eu1 O6 C29 C28 -23.3(19)
Eu1 O6 C29 C30 152.5(9)
C21 C28 C29 O6 -3(2)
C21 C28 C29 C30 -179.2(11)
O6 C29 C30 F8 -84.1(19)
C28 C29 C30 F8 92.3(19)
O6 C29 C30 F9 40.9(19)
C28 C29 C30 F9 -142.6(14)
O6 C29 C30 F7 154.7(14)
C28 C29 C30 F7 -29(2)
Eu1 O7 C31 C38 -29.3(18)
Eu1 O7 C31 C32 153.2(8)
O7 C31 C32 C37 173.8(12)
C38 C31 C32 C37 -4(2)
O7 C31 C32 C33 -8.6(17)
C38 C31 C32 C33 174.0(13)
C37 C32 C33 C34 -2(2)
C31 C32 C33 C34 -179.8(14)
C32 C33 C34 C35 0(3)
C33 C34 C35 C36 3(5)
C34 C35 C36 C37 -4(5)
C33 C32 C37 C36 2(3)
C31 C32 C37 C36 179.3(16)
C35 C36 C37 C32 1(4)
O7 C31 C38 C39 4(2)
C32 C31 C38 C39 -178.4(14)
Eu1 O8 C39 C38 23(2)
Eu1 O8 C39 C40 -159.5(12)
C31 C38 C39 O8 -2(3)
C31 C38 C39 C40 -179.2(15)
O8 C39 C40 F12 -55(3)
C38 C39 C40 F12 122(3)
O8 C39 C40 F11 75(3)
C38 C39 C40 F11 -108(3)
O8 C39 C40 F10 -174(2)
C38 C39 C40 F10 3(3)
O13 Eu2 O9 C41 97.8(11)
O11 Eu2 O9 C41 -46.8(11)
O12 Eu2 O9 C41 -9.2(13)
O15 Eu2 O9 C41 -149.0(10)
O16 Eu2 O9 C41 -130.2(11)
O10 Eu2 O9 C41 37.5(11)
O14 Eu2 O9 C41 151.1(11)
O13 Eu2 O10 C49 -163.6(10)
O11 Eu2 O10 C49 47.8(10)
O9 Eu2 O10 C49 -30.6(9)
O12 Eu2 O10 C49 119.6(10)
O15 Eu2 O10 C49 156.2(8)
O16 Eu2 O10 C49 -10.1(12)
O14 Eu2 O10 C49 -99.6(10)
O13 Eu2 O11 C51 -4.7(13)
O9 Eu2 O11 C51 124.1(11)
O12 Eu2 O11 C51 -30.2(11)
O15 Eu2 O11 C51 -93.5(11)
O16 Eu2 O11 C51 -158.3(11)
O10 Eu2 O11 C51 51.9(11)
O14 Eu2 O11 C51 158.1(10)
O13 Eu2 O12 C59 -144.1(13)
O11 Eu2 O12 C59 20.1(12)
O9 Eu2 O12 C59 -18.8(14)
O15 Eu2 O12 C59 137.6(13)
O16 Eu2 O12 C59 85.1(13)
O10 Eu2 O12 C59 -63.1(13)
O14 Eu2 O12 C59 -167.0(11)
O11 Eu2 O13 C61 -144.2(10)
O9 Eu2 O13 C61 102.2(11)
O12 Eu2 O13 C61 -119.4(11)
O15 Eu2 O13 C61 -43.5(11)
O16 Eu2 O13 C61 -0.5(13)
O10 Eu2 O13 C61 158.8(11)
O14 Eu2 O13 C61 45.6(11)
O13 Eu2 O14 C69 -33.0(10)
O11 Eu2 O14 C69 158.2(9)
O9 Eu2 O14 C69 -168.0(10)
O12 Eu2 O14 C69 -9.3(12)
O15 Eu2 O14 C69 43.0(10)
O16 Eu2 O14 C69 113.7(10)
O10 Eu2 O14 C69 -103.4(10)
O13 Eu2 O15 C71 113.1(11)
O11 Eu2 O15 C71 -106.2(10)
O9 Eu2 O15 C71 -15.0(13)
O12 Eu2 O15 C71 -168.1(11)
O16 Eu2 O15 C71 -34.4(10)
O10 Eu2 O15 C71 154.1(9)
O14 Eu2 O15 C71 43.0(10)
O13 Eu2 O16 C79 -6.0(11)
O11 Eu2 O16 C79 152.5(10)
O9 Eu2 O16 C79 -129.8(10)
O12 Eu2 O16 C79 92.4(10)
O15 Eu2 O16 C79 38.5(9)
O10 Eu2 O16 C79 -149.7(9)
O14 Eu2 O16 C79 -50.0(9)
Eu2 O9 C41 C48 -34.2(18)
Eu2 O9 C41 C42 147.6(8)
O9 C41 C42 C47 168.3(14)
C48 C41 C42 C47 -10(2)
O9 C41 C42 C43 -14.6(18)
C48 C41 C42 C43 167.2(13)
C47 C42 C43 C44 -1(3)
C41 C42 C43 C44 -178.2(16)
C42 C43 C44 C45 1(3)
C43 C44 C45 C46 -2(4)
C44 C45 C46 C47 2(4)
C43 C42 C47 C46 1(3)
C41 C42 C47 C46 178.5(15)
C45 C46 C47 C42 -2(3)
O9 C41 C48 C49 5.3(18)
C42 C41 C48 C49 -176.7(11)
Eu2 O10 C49 C48 24.0(18)
Eu2 O10 C49 C50 -155.7(8)
C41 C48 C49 O10 -1(2)
C41 C48 C49 C50 178.2(11)
O10 C49 C50 F15 -30.7(18)
C48 C49 C50 F15 149.6(13)
O10 C49 C50 F14 90.1(16)
C48 C49 C50 F14 -89.6(16)
O10 C49 C50 F13 -154.2(13)
C48 C49 C50 F13 26.0(18)
Eu2 O11 C51 C58 31.3(18)
Eu2 O11 C51 C52 -153.0(8)
O11 C51 C52 C53 0.0(17)
C58 C51 C52 C53 175.9(12)
O11 C51 C52 C57 179.6(12)
C58 C51 C52 C57 -4.5(19)
C57 C52 C53 C54 2(2)
C51 C52 C53 C54 -178.5(14)
C52 C53 C54 C55 -2(3)
C53 C54 C55 C56 1(4)
C54 C55 C56 C57 0(4)
C53 C52 C57 C56 -1(2)
C51 C52 C57 C56 179.8(14)
C55 C56 C57 C52 -1(3)
O11 C51 C58 C59 -7(2)
C52 C51 C58 C59 177.8(12)
Eu2 O12 C59 C58 -12(2)
Eu2 O12 C59 C60 170.1(14)
C51 C58 C59 O12 -3(2)
C51 C58 C59 C60 175.7(16)
O12 C59 C60 F18 46(3)
C58 C59 C60 F18 -133(3)
O12 C59 C60 F16 -174(2)
C58 C59 C60 F16 7(3)
O12 C59 C60 F17 -63(2)
C58 C59 C60 F17 119(2)
Eu2 O13 C61 C68 -44.3(18)
Eu2 O13 C61 C62 133.8(9)
O13 C61 C62 C67 175.1(12)
C68 C61 C62 C67 -7(2)
O13 C61 C62 C63 -8.0(18)
C68 C61 C62 C63 170.1(14)
C67 C62 C63 C64 -1(3)
C61 C62 C63 C64 -177.9(15)
C62 C63 C64 C65 0(3)
C63 C64 C65 C66 2(3)
C64 C65 C66 C67 -3(3)
C63 C62 C67 C66 0(2)
C61 C62 C67 C66 176.8(13)
C65 C66 C67 C62 2(3)
O13 C61 C68 C69 7(2)
C62 C61 C68 C69 -170.8(11)
Eu2 O14 C69 C68 21.1(19)
Eu2 O14 C69 C70 -158.8(9)
C61 C68 C69 O14 3(2)
C61 C68 C69 C70 -177.2(13)
O14 C69 C70 F20 65(2)
C68 C69 C70 F20 -115(2)
O14 C69 C70 F21 -62(2)
C68 C69 C70 F21 118.4(18)
O14 C69 C70 F19 -176.0(15)
C68 C69 C70 F19 4(2)
Eu2 O15 C71 C78 20.3(17)
Eu2 O15 C71 C72 -158.9(7)
O15 C71 C72 C73 -1.5(15)
C78 C71 C72 C73 179.2(10)
O15 C71 C72 C77 -179.7(11)
C78 C71 C72 C77 1.0(17)
C77 C72 C73 C74 -1.2(18)
C71 C72 C73 C74 -179.5(11)
C72 C73 C74 C75 2(2)
C73 C74 C75 C76 -1(3)
C74 C75 C76 C77 0(3)
C73 C72 C77 C76 0(2)
C71 C72 C77 C76 178.3(13)
C75 C76 C77 C72 0(3)
O15 C71 C78 C79 7.7(18)
C72 C71 C78 C79 -173.0(10)
Eu2 O16 C79 C78 -35.8(17)
Eu2 O16 C79 C80 146.2(9)
C71 C78 C79 O16 2(2)
C71 C78 C79 C80 179.7(11)
O16 C79 C80 F23 -48(2)
C78 C79 C80 F23 133.6(17)
O16 C79 C80 F24 76.7(16)
C78 C79 C80 F24 -101.5(17)
O16 C79 C80 F22 -163.8(12)
C78 C79 C80 F22 17.9(18)
C93 N1 C81 C82 -55(2)
C85 N1 C81 C82 66(2)
C89 N1 C81 C82 177.9(17)
N1 C81 C82 C83 -171.5(17)
C81 C82 C83 C84 -68(2)
C93 N1 C85 C86 176.7(18)
C81 N1 C85 C86 51(2)
C89 N1 C85 C86 -61(2)
N1 C85 C86 C87 -179.1(19)
C85 C86 C87 C88 174(2)
C93 N1 C89 C90 55(2)
C81 N1 C89 C90 -177.0(17)
C85 N1 C89 C90 -61(2)
N1 C89 C90 C91 -165.5(18)
C89 C90 C91 C92 -162(3)
C81 N1 C93 C94 -63(2)
C85 N1 C93 C94 174.5(15)
C89 N1 C93 C94 59(2)
N1 C93 C94 C95 169.4(16)
C93 C94 C95 C96 172.8(18)
C105 N2 C97 C98 178.8(14)
C109 N2 C97 C98 -55.2(17)
C101 N2 C97 C98 61.4(17)
N2 C97 C98 C99 166.5(14)
C97 C98 C99 C100 75(3)
C105 N2 C101 C102 -52(2)
C109 N2 C101 C102 -174.9(15)
C97 N2 C101 C102 61.1(19)
N2 C101 C102 C103 -177.2(17)
C101 C102 C103 C104 -175(2)
C109 N2 C105 C106 49(2)
C97 N2 C105 C106 176.7(15)
C101 N2 C105 C106 -67.6(18)
N2 C105 C106 C107 179.4(16)
C105 C106 C107 C108 -113(3)
C105 N2 C109 C110 60.9(19)
C97 N2 C109 C110 -59.8(17)
C101 N2 C109 C110 -178.5(13)
N2 C109 C110 C111 -177.0(14)
C109 C110 C111 C112 -172.7(18)
